data_7101240
loop_
_publ_author_name
'Wang, Chao-Yu'
'Yeh, Yu-Shan'
'Li, Elise Y.'
'Liu, Yi-Hong'
'Peng, Shiuh-Ming'
'Liu, Shiuh-Tzung'
'Chou, Pi-Tai'

_publ_section_title
;
 A new class of laser dyes, 2-oxa-bicyclo[3.3.0]octa-4,8-diene-3,6-diones,
 with unity fluorescence yield
;
_journal_coden_ASTM CHCOFS
_journal_issue 25
_journal_name_full
;
 Chemical Communications (Cambridge, United Kingdom)
;
_journal_page_first 2693
_journal_page_last 2695
_journal_paper_doi 10.1039/b604539a
_journal_year 2006
_chemical_formula_sum 'C19 H12 O3'
_chemical_formula_weight 288.29
_space_group_IT_number 29
_symmetry_cell_setting orthorhombic
_symmetry_space_group_name_Hall 'P 2c -2ac'
_symmetry_space_group_name_H-M 'P c a 21'
_atom_sites_solution_hydrogens geom
_atom_sites_solution_primary direct
_atom_sites_solution_secondary difmap
_audit_creation_method SHELXL-97
_cell_angle_alpha 90.00
_cell_angle_beta 90.00
_cell_angle_gamma 90.00
_cell_formula_units_Z 8
_cell_length_a 11.7937(4)
_cell_length_b 12.9224(5)
_cell_length_c 18.4121(6)
_cell_measurement_reflns_used 22828
_cell_measurement_temperature 295(2)
_cell_measurement_theta_max 25
_cell_measurement_theta_min 1
_cell_volume 2806.06(17)
_computing_cell_refinement 'HKL Denzo & Scalepack (Otwinowski & Minor)'
_computing_data_collection 'COLLECT (Nonius BV)'
_computing_data_reduction 'HKL Denzo & Scalepack (Otwinowski & Minor)'
_computing_molecular_graphics SHELXTL
_computing_publication_material SHELXTL
_computing_structure_refinement 'SHELXL-97 (Sheldrick, 1997)'
_computing_structure_solution 'SHELXS-97 (Sheldrick, 1990)'
_diffrn_ambient_temperature 295(2)
_diffrn_measured_fraction_theta_full 0.995
_diffrn_measured_fraction_theta_max 0.995
_diffrn_measurement_device_type 'Nonius KappaCCD'
_diffrn_measurement_method CCD
_diffrn_radiation_monochromator graphite
_diffrn_radiation_source 'fine-focus sealed tube'
_diffrn_radiation_type MoK\a
_diffrn_radiation_wavelength 0.71073
_diffrn_reflns_av_R_equivalents 0.1298
_diffrn_reflns_av_sigmaI/netI 0.0871
_diffrn_reflns_limit_h_max 14
_diffrn_reflns_limit_h_min -13
_diffrn_reflns_limit_k_max 15
_diffrn_reflns_limit_k_min -15
_diffrn_reflns_limit_l_max 21
_diffrn_reflns_limit_l_min -20
_diffrn_reflns_number 12826
_diffrn_reflns_theta_full 25.01
_diffrn_reflns_theta_max 25.01
_diffrn_reflns_theta_min 2.21
_exptl_absorpt_coefficient_mu 0.092
_exptl_absorpt_correction_T_max 0.989
_exptl_absorpt_correction_T_min 0.938
_exptl_absorpt_correction_type multi-scan
_exptl_absorpt_process_details
;
multi-scan from symmetry-related measurements
Sortav (Blessing 1995)
;
_exptl_crystal_colour pale
_exptl_crystal_density_diffrn 1.365
_exptl_crystal_density_method 'not measured'
_exptl_crystal_description prismatic
_exptl_crystal_F_000 1200
_exptl_crystal_size_max 0.20
_exptl_crystal_size_mid 0.15
_exptl_crystal_size_min 0.10
_refine_diff_density_max 0.379
_refine_diff_density_min -0.457
_refine_diff_density_rms 0.142
_refine_ls_abs_structure_details 'Flack H D (1983), Acta Cryst. A39, 876-881'
_refine_ls_abs_structure_Flack 0(10)
_refine_ls_extinction_coef 0.181(15)
_refine_ls_extinction_expression Fc^*^=kFc[1+0.001xFc^2^\l^3^/sin(2\q)]^-1/4^
_refine_ls_extinction_method SHELXL
_refine_ls_goodness_of_fit_ref 1.039
_refine_ls_hydrogen_treatment constr
_refine_ls_matrix_type full
_refine_ls_number_parameters 398
_refine_ls_number_reflns 2533
_refine_ls_number_restraints 1
_refine_ls_restrained_S_all 1.039
_refine_ls_R_factor_all 0.1092
_refine_ls_R_factor_gt 0.0692
_refine_ls_shift/su_max 0.002
_refine_ls_shift/su_mean 0.000
_refine_ls_structure_factor_coef Fsqd
_refine_ls_weighting_details 'calc w=1/[\s^2^(Fo^2^)+(0.1065P)^2^+0.0000P] where P=(Fo^2^+2Fc^2^)/3'
_refine_ls_weighting_scheme calc
_refine_ls_wR_factor_gt 0.1411
_refine_ls_wR_factor_ref 0.1765
_reflns_number_gt 1676
_reflns_number_total 2533
_reflns_threshold_expression >2sigma(I)
_cod_data_source_file b604539a.txt
_cod_depositor_comments
;
The following automatic conversions were performed:
'_symmetry_cell_setting' value 'Orthorhombic' changed to 'orthorhombic'
according to '/home/saulius/struct/CIF-dictionaries/cif_core.dic'
dictionary named 'cif_core.dic' version 2.4.1 from 2010-06-29.

Automatic conversion script
Id: cif_fix_enum 1527 2010-12-29 10:47:43Z saulius 
;
_cod_original_sg_symbol_H-M Pca2(1)
_cod_database_code 7101240

loop_
_symmetry_equiv_pos_as_xyz
'x, y, z'
'-x, -y, z+1/2'
'x+1/2, -y, z'
'-x+1/2, y, z+1/2'

loop_
_atom_site_label
_atom_site_type_symbol
_atom_site_fract_x
_atom_site_fract_y
_atom_site_fract_z
_atom_site_U_iso_or_equiv
_atom_site_adp_type
_atom_site_occupancy
_atom_site_symmetry_multiplicity
_atom_site_calc_flag
_atom_site_refinement_flags
O1 O 0.1408(4) 0.6267(3) 0.4442(2) 0.0601(11) Uani 1 1 d .
O2 O 0.0078(4) 0.7194(3) 0.5016(3) 0.0807(13) Uani 1 1 d .
O3 O 0.0782(5) 0.2781(4) 0.4962(3) 0.0943(15) Uani 1 1 d .
C1 C 0.0461(5) 0.6346(5) 0.4896(3) 0.0637(15) Uani 1 1 d .
C2 C 0.0091(6) 0.5289(6) 0.5124(3) 0.0574(15) Uani 1 1 d .
C3 C 0.0861(5) 0.4647(5) 0.4795(3) 0.0571(14) Uani 1 1 d .
C4 C 0.1193(6) 0.3548(5) 0.4694(4) 0.0647(18) Uani 1 1 d .
C5 C 0.2217(5) 0.3556(4) 0.4198(3) 0.0655(16) Uani 1 1 d .
H5A H 0.2060 0.3175 0.3755 0.079 Uiso 1 1 calc R
H5B H 0.2865 0.3242 0.4437 0.079 Uiso 1 1 calc R
C6 C 0.2456(5) 0.4699(5) 0.4026(3) 0.0566(14) Uani 1 1 d .
C7 C 0.1644(6) 0.5220(5) 0.4389(4) 0.0534(15) Uani 1 1 d .
C8 C 0.3379(7) 0.5049(4) 0.3570(4) 0.059(2) Uani 1 1 d .
C9 C 0.3579(5) 0.6093(5) 0.3451(3) 0.0652(16) Uani 1 1 d .
H9A H 0.3082 0.6584 0.3639 0.078 Uiso 1 1 calc R
C10 C 0.4508(5) 0.6406(5) 0.3056(4) 0.0753(17) Uani 1 1 d .
H10A H 0.4640 0.7108 0.2983 0.090 Uiso 1 1 calc R
C11 C 0.5245(7) 0.5684(7) 0.2767(4) 0.077(2) Uani 1 1 d .
H11A H 0.5874 0.5904 0.2504 0.093 Uiso 1 1 calc R
C12 C 0.5057(7) 0.4642(7) 0.2866(4) 0.076(2) Uani 1 1 d .
H12A H 0.5550 0.4155 0.2670 0.091 Uiso 1 1 calc R
C13 C 0.4119(6) 0.4334(5) 0.3263(4) 0.0715(17) Uani 1 1 d .
H13A H 0.3980 0.3631 0.3325 0.086 Uiso 1 1 calc R
C14 C -0.0879(8) 0.5091(6) 0.5596(4) 0.066(2) Uani 1 1 d .
C15 C -0.1180(7) 0.4065(7) 0.5743(4) 0.081(2) Uani 1 1 d .
H15A H -0.0761 0.3528 0.5541 0.098 Uiso 1 1 calc R
C16 C -0.2093(7) 0.3841(7) 0.6186(5) 0.102(3) Uani 1 1 d .
H16A H -0.2285 0.3158 0.6288 0.123 Uiso 1 1 calc R
C17 C -0.2713(7) 0.4644(8) 0.6476(5) 0.096(3) Uani 1 1 d .
H17A H -0.3333 0.4494 0.6769 0.116 Uiso 1 1 calc R
C18 C -0.2447(8) 0.5648(7) 0.6345(5) 0.094(3) Uani 1 1 d .
H18A H -0.2880 0.6175 0.6548 0.112 Uiso 1 1 calc R
C19 C -0.1519(6) 0.5888(7) 0.5903(4) 0.075(2) Uani 1 1 d .
H19A H -0.1329 0.6575 0.5814 0.091 Uiso 1 1 calc R
O4 O 0.1064(3) 0.1246(3) 0.3134(3) 0.0598(11) Uani 1 1 d .
O5 O 0.2398(5) 0.2174(4) 0.2549(3) 0.0830(14) Uani 1 1 d .
O6 O 0.1743(5) -0.2244(4) 0.2629(3) 0.0929(15) Uani 1 1 d .
C20 C 0.2016(5) 0.1330(5) 0.2678(3) 0.0606(15) Uani 1 1 d .
C21 C 0.2378(6) 0.0277(6) 0.2453(3) 0.0591(15) Uani 1 1 d .
C22 C 0.1630(5) -0.0373(5) 0.2782(3) 0.0560(14) Uani 1 1 d .
C23 C 0.1285(6) -0.1468(5) 0.2876(4) 0.0669(19) Uani 1 1 d .
C24 C 0.0270(5) -0.1469(4) 0.3365(3) 0.0662(16) Uani 1 1 d .
H24A H 0.0424 -0.1855 0.3806 0.079 Uiso 1 1 calc R
H24B H -0.0378 -0.1777 0.3123 0.079 Uiso 1 1 calc R
C25 C 0.0045(5) -0.0342(5) 0.3537(3) 0.0544(13) Uani 1 1 d .
C26 C 0.0838(6) 0.0205(5) 0.3192(4) 0.0553(16) Uani 1 1 d .
C27 C -0.0884(7) 0.0007(4) 0.3993(5) 0.054(2) Uani 1 1 d .
C28 C -0.1674(5) -0.0704(5) 0.4273(3) 0.0668(16) Uani 1 1 d .
H28A H -0.1589 -0.1405 0.4173 0.080 Uiso 1 1 calc R
C29 C -0.2567(7) -0.0381(7) 0.4691(4) 0.077(2) Uani 1 1 d .
H29A H -0.3076 -0.0867 0.4872 0.093 Uiso 1 1 calc R
C30 C -0.2722(7) 0.0648(6) 0.4848(4) 0.081(2) Uani 1 1 d .
H30A H -0.3345 0.0865 0.5118 0.097 Uiso 1 1 calc R
C31 C -0.1935(5) 0.1357(5) 0.4596(4) 0.0769(18) Uani 1 1 d .
H31A H -0.2016 0.2053 0.4713 0.092 Uiso 1 1 calc R
C32 C -0.1042(5) 0.1051(5) 0.4178(3) 0.0660(16) Uani 1 1 d .
H32A H -0.0528 0.1543 0.4012 0.079 Uiso 1 1 calc R
C33 C 0.3344(7) 0.0075(5) 0.1981(4) 0.061(2) Uani 1 1 d .
C34 C 0.3902(6) 0.0867(7) 0.1602(4) 0.078(2) Uani 1 1 d .
H34A H 0.3642 0.1544 0.1639 0.093 Uiso 1 1 calc R
C35 C 0.4819(7) 0.0653(8) 0.1181(5) 0.098(3) Uani 1 1 d .
H35A H 0.5178 0.1190 0.0935 0.117 Uiso 1 1 calc R
C36 C 0.5234(7) -0.0348(10) 0.1108(5) 0.107(3) Uani 1 1 d .
H36A H 0.5861 -0.0487 0.0818 0.129 Uiso 1 1 calc R
C37 C 0.4696(6) -0.1119(7) 0.1473(4) 0.090(2) Uani 1 1 d .
H37A H 0.4967 -0.1792 0.1432 0.108 Uiso 1 1 calc R
C38 C 0.3751(6) -0.0933(6) 0.1908(4) 0.078(2) Uani 1 1 d .
H38A H 0.3395 -0.1477 0.2148 0.094 Uiso 1 1 calc R

loop_
_atom_site_aniso_label
_atom_site_aniso_U_11
_atom_site_aniso_U_22
_atom_site_aniso_U_33
_atom_site_aniso_U_23
_atom_site_aniso_U_13
_atom_site_aniso_U_12
O1 0.069(3) 0.037(2) 0.074(3) 0.0020(19) 0.002(2) -0.0024(18)
O2 0.096(3) 0.048(3) 0.098(3) -0.002(2) 0.019(3) 0.012(2)
O3 0.114(4) 0.048(3) 0.120(4) 0.010(3) 0.011(4) -0.007(3)
C1 0.065(4) 0.057(4) 0.069(4) 0.003(3) -0.003(3) 0.001(3)
C2 0.062(4) 0.056(3) 0.054(3) -0.002(3) -0.006(3) 0.000(3)
C3 0.065(4) 0.048(4) 0.058(3) -0.002(3) -0.010(3) -0.006(3)
C4 0.075(4) 0.044(4) 0.075(4) 0.008(3) -0.011(4) -0.010(3)
C5 0.075(4) 0.045(3) 0.076(4) -0.004(3) -0.012(3) 0.000(3)
C6 0.061(3) 0.046(3) 0.063(3) -0.004(3) -0.008(3) 0.001(3)
C7 0.058(3) 0.041(3) 0.062(4) 0.003(3) -0.005(3) -0.003(3)
C8 0.063(5) 0.057(5) 0.056(4) -0.003(2) -0.010(4) 0.004(2)
C9 0.068(4) 0.050(4) 0.077(4) -0.005(3) 0.004(3) 0.003(3)
C10 0.078(4) 0.067(4) 0.081(4) -0.005(3) 0.005(4) -0.010(3)
C11 0.070(4) 0.097(6) 0.066(4) -0.009(4) 0.005(3) -0.003(4)
C12 0.077(5) 0.075(6) 0.077(5) -0.004(4) 0.005(4) 0.020(5)
C13 0.081(4) 0.053(4) 0.081(4) -0.005(3) -0.004(4) 0.011(3)
C14 0.071(5) 0.074(6) 0.054(4) 0.010(3) -0.008(4) -0.011(3)
C15 0.084(5) 0.080(5) 0.080(4) 0.017(4) 0.007(4) -0.005(4)
C16 0.098(6) 0.096(7) 0.112(6) 0.038(5) 0.011(5) -0.011(5)
C17 0.083(6) 0.141(8) 0.065(5) 0.008(6) 0.001(4) -0.016(6)
C18 0.083(5) 0.134(8) 0.064(4) -0.012(5) 0.007(4) -0.006(5)
C19 0.071(5) 0.086(5) 0.069(4) -0.007(4) -0.003(4) -0.004(4)
O4 0.067(3) 0.040(2) 0.072(3) 0.003(2) 0.007(2) -0.0029(17)
O5 0.096(3) 0.055(3) 0.098(3) 0.000(2) 0.021(3) -0.011(3)
O6 0.116(4) 0.044(3) 0.118(4) -0.013(2) 0.017(4) 0.012(3)
C20 0.075(4) 0.046(4) 0.061(3) 0.006(3) 0.002(3) 0.001(3)
C21 0.065(4) 0.053(3) 0.059(4) -0.003(3) -0.009(3) 0.008(4)
C22 0.064(4) 0.041(4) 0.062(3) -0.005(3) -0.005(3) 0.004(3)
C23 0.081(5) 0.047(4) 0.073(4) 0.001(3) -0.010(4) 0.003(3)
C24 0.083(4) 0.039(3) 0.077(4) 0.003(3) -0.004(3) -0.004(3)
C25 0.063(3) 0.039(3) 0.061(3) 0.004(3) -0.011(3) -0.001(3)
C26 0.070(4) 0.035(3) 0.061(3) 0.004(3) -0.009(4) -0.002(3)
C27 0.060(5) 0.038(4) 0.065(4) 0.002(2) -0.009(4) -0.002(2)
C28 0.069(4) 0.057(4) 0.074(4) 0.006(3) -0.006(3) -0.016(3)
C29 0.071(4) 0.084(6) 0.077(4) 0.012(5) 0.003(4) -0.008(5)
C30 0.069(4) 0.091(6) 0.084(5) -0.005(4) 0.004(4) 0.003(4)
C31 0.082(4) 0.060(4) 0.089(4) 0.000(3) 0.010(4) 0.002(3)
C32 0.067(4) 0.052(3) 0.078(4) 0.004(3) 0.003(3) -0.008(3)
C33 0.059(5) 0.069(5) 0.056(4) -0.010(3) -0.005(4) 0.005(3)
C34 0.078(4) 0.088(5) 0.066(4) -0.001(4) 0.007(4) 0.003(4)
C35 0.083(5) 0.123(8) 0.087(5) 0.006(5) 0.015(5) 0.002(5)
C36 0.073(6) 0.180(11) 0.069(5) -0.018(7) 0.008(4) 0.018(7)
C37 0.079(5) 0.116(7) 0.075(4) -0.026(5) -0.004(4) 0.028(4)
C38 0.083(5) 0.072(5) 0.080(5) -0.012(4) 0.003(4) 0.010(4)

loop_
_atom_type_symbol
_atom_type_description
_atom_type_scat_dispersion_real
_atom_type_scat_dispersion_imag
_atom_type_scat_source
C C 0.0033 0.0000 'International Tables Vol C Tables 4.2.6.8 and 6.1.1.4'
H H 0.0000 0.0000 'International Tables Vol C Tables 4.2.6.8 and 6.1.1.4'
O O 0.0106 0.0000 'International Tables Vol C Tables 4.2.6.8 and 6.1.1.4'

loop_
_geom_angle_atom_site_label_1
_geom_angle_atom_site_label_2
_geom_angle_atom_site_label_3
_geom_angle
C7 O1 C1 105.8(5)
O2 C1 O1 118.3(6)
O2 C1 C2 132.2(6)
O1 C1 C2 109.5(5)
C3 C2 C14 132.6(7)
C3 C2 C1 103.7(6)
C14 C2 C1 123.8(6)
C2 C3 C7 110.7(6)
C2 C3 C4 144.0(7)
C7 C3 C4 105.3(6)
O3 C4 C3 128.8(7)
O3 C4 C5 124.9(6)
C3 C4 C5 106.3(5)
C4 C5 C6 106.1(5)
C4 C5 H5A 110.5
C6 C5 H5A 110.5
C4 C5 H5B 110.5
C6 C5 H5B 110.5
H5A C5 H5B 108.7
C7 C6 C8 131.8(6)
C7 C6 C5 104.3(5)
C8 C6 C5 123.9(5)
C6 C7 O1 131.7(6)
C6 C7 C3 118.0(6)
O1 C7 C3 110.3(6)
C9 C8 C13 118.4(7)
C9 C8 C6 121.6(6)
C13 C8 C6 120.0(6)
C10 C9 C8 120.3(6)
C10 C9 H9A 119.8
C8 C9 H9A 119.8
C9 C10 C11 120.4(7)
C9 C10 H10A 119.8
C11 C10 H10A 119.8
C12 C11 C10 120.5(7)
C12 C11 H11A 119.7
C10 C11 H11A 119.7
C11 C12 C13 118.7(7)
C11 C12 H12A 120.7
C13 C12 H12A 120.7
C12 C13 C8 121.7(7)
C12 C13 H13A 119.2
C8 C13 H13A 119.2
C15 C14 C19 118.9(8)
C15 C14 C2 118.7(7)
C19 C14 C2 122.4(7)
C16 C15 C14 120.7(8)
C16 C15 H15A 119.6
C14 C15 H15A 119.6
C17 C16 C15 118.9(8)
C17 C16 H16A 120.5
C15 C16 H16A 120.5
C18 C17 C16 121.9(8)
C18 C17 H17A 119.0
C16 C17 H17A 119.0
C17 C18 C19 119.8(8)
C17 C18 H18A 120.1
C19 C18 H18A 120.1
C18 C19 C14 119.7(8)
C18 C19 H19A 120.2
C14 C19 H19A 120.2
C26 O4 C20 106.0(5)
O5 C20 O4 119.1(6)
O5 C20 C21 131.8(6)
O4 C20 C21 109.0(5)
C22 C21 C33 131.5(7)
C22 C21 C20 104.8(6)
C33 C21 C20 123.8(6)
C21 C22 C26 109.9(6)
C21 C22 C23 145.0(7)
C26 C22 C23 105.1(6)
O6 C23 C22 128.0(7)
O6 C23 C24 125.0(6)
C22 C23 C24 106.9(5)
C23 C24 C25 105.3(5)
C23 C24 H24A 110.7
C25 C24 H24A 110.7
C23 C24 H24B 110.7
C25 C24 H24B 110.7
H24A C24 H24B 108.8
C26 C25 C27 129.8(6)
C26 C25 C24 106.7(6)
C27 C25 C24 123.4(5)
C25 C26 O4 133.7(7)
C25 C26 C22 116.0(6)
O4 C26 C22 110.3(6)
C32 C27 C28 116.8(7)
C32 C27 C25 122.6(6)
C28 C27 C25 120.6(5)
C29 C28 C27 121.1(7)
C29 C28 H28A 119.4
C27 C28 H28A 119.4
C30 C29 C28 121.0(7)
C30 C29 H29A 119.5
C28 C29 H29A 119.5
C29 C30 C31 118.7(7)
C29 C30 H30A 120.6
C31 C30 H30A 120.6
C32 C31 C30 121.1(7)
C32 C31 H31A 119.5
C30 C31 H31A 119.5
C31 C32 C27 121.2(6)
C31 C32 H32A 119.4
C27 C32 H32A 119.4
C38 C33 C34 118.2(8)
C38 C33 C21 119.6(7)
C34 C33 C21 122.2(7)
C35 C34 C33 120.6(8)
C35 C34 H34A 119.7
C33 C34 H34A 119.7
C34 C35 C36 121.6(9)
C34 C35 H35A 119.2
C36 C35 H35A 119.2
C37 C36 C35 118.0(8)
C37 C36 H36A 121.0
C35 C36 H36A 121.0
C36 C37 C38 122.2(8)
C36 C37 H37A 118.9
C38 C37 H37A 118.9
C33 C38 C37 119.4(8)
C33 C38 H38A 120.3
C37 C38 H38A 120.3

loop_
_geom_bond_atom_site_label_1
_geom_bond_atom_site_label_2
_geom_bond_distance
O1 C7 1.385(8)
O1 C1 1.400(8)
O2 C1 1.206(7)
O3 C4 1.209(8)
C1 C2 1.494(10)
C2 C3 1.370(9)
C2 C14 1.460(12)
C3 C7 1.400(9)
C3 C4 1.485(9)
C4 C5 1.515(9)
C5 C6 1.537(8)
C5 H5A 0.9700
C5 H5B 0.9700
C6 C7 1.348(9)
C6 C8 1.447(11)
C8 C9 1.388(8)
C8 C13 1.391(10)
C9 C10 1.375(9)
C9 H9A 0.9300
C10 C11 1.383(10)
C10 H10A 0.9300
C11 C12 1.377(11)
C11 H11A 0.9300
C12 C13 1.384(11)
C12 H12A 0.9300
C13 H13A 0.9300
C14 C15 1.399(10)
C14 C19 1.396(11)
C15 C16 1.381(10)
C15 H15A 0.9300
C16 C17 1.378(12)
C16 H16A 0.9300
C17 C18 1.356(12)
C17 H17A 0.9300
C18 C19 1.398(12)
C18 H18A 0.9300
C19 H19A 0.9300
O4 C26 1.376(7)
O4 C20 1.407(8)
O5 C20 1.204(7)
O6 C23 1.226(8)
C20 C21 1.484(9)
C21 C22 1.360(10)
C21 C33 1.457(11)
C22 C26 1.414(10)
C22 C23 1.483(9)
C23 C24 1.498(9)
C24 C25 1.514(8)
C24 H24A 0.9700
C24 H24B 0.9700
C25 C26 1.333(9)
C25 C27 1.453(11)
C27 C32 1.404(8)
C27 C28 1.406(10)
C28 C29 1.369(10)
C28 H28A 0.9300
C29 C30 1.374(11)
C29 H29A 0.9300
C30 C31 1.384(10)
C30 H30A 0.9300
C31 C32 1.362(9)
C31 H31A 0.9300
C32 H32A 0.9300
C33 C38 1.395(9)
C33 C34 1.403(11)
C34 C35 1.360(11)
C34 H34A 0.9300
C35 C36 1.389(13)
C35 H35A 0.9300
C36 C37 1.359(13)
C36 H36A 0.9300
C37 C38 1.392(10)
C37 H37A 0.9300
C38 H38A 0.9300

loop_
_geom_torsion_atom_site_label_1
_geom_torsion_atom_site_label_2
_geom_torsion_atom_site_label_3
_geom_torsion_atom_site_label_4
_geom_torsion
C7 O1 C1 O2 -178.7(6)
C7 O1 C1 C2 -0.8(6)
O2 C1 C2 C3 178.4(7)
O1 C1 C2 C3 0.8(6)
O2 C1 C2 C14 -2.1(12)
O1 C1 C2 C14 -179.6(6)
C14 C2 C3 C7 179.9(7)
C1 C2 C3 C7 -0.6(7)
C14 C2 C3 C4 0.6(14)
C1 C2 C3 C4 -179.9(8)
C2 C3 C4 O3 -3.3(14)
C7 C3 C4 O3 177.4(7)
C2 C3 C4 C5 179.1(7)
C7 C3 C4 C5 -0.3(7)
O3 C4 C5 C6 -177.4(7)
C3 C4 C5 C6 0.4(6)
C4 C5 C6 C7 -0.3(6)
C4 C5 C6 C8 179.5(6)
C8 C6 C7 O1 0.8(13)
C5 C6 C7 O1 -179.4(7)
C8 C6 C7 C3 -179.6(6)
C5 C6 C7 C3 0.2(8)
C1 O1 C7 C6 -180.0(7)
C1 O1 C7 C3 0.4(7)
C2 C3 C7 C6 -179.5(6)
C4 C3 C7 C6 0.0(8)
C2 C3 C7 O1 0.1(7)
C4 C3 C7 O1 179.7(5)
C7 C6 C8 C9 1.8(13)
C5 C6 C8 C9 -177.9(6)
C7 C6 C8 C13 179.2(6)
C5 C6 C8 C13 -0.6(11)
C13 C8 C9 C10 -1.9(11)
C6 C8 C9 C10 175.5(6)
C8 C9 C10 C11 0.7(10)
C9 C10 C11 C12 0.4(10)
C10 C11 C12 C13 -0.3(10)
C11 C12 C13 C8 -1.0(10)
C9 C8 C13 C12 2.1(11)
C6 C8 C13 C12 -175.3(7)
C3 C2 C14 C15 -3.8(12)
C1 C2 C14 C15 176.8(6)
C3 C2 C14 C19 176.6(7)
C1 C2 C14 C19 -2.9(11)
C19 C14 C15 C16 -0.2(12)
C2 C14 C15 C16 -179.9(7)
C14 C15 C16 C17 0.8(12)
C15 C16 C17 C18 -0.7(13)
C16 C17 C18 C19 0.1(13)
C17 C18 C19 C14 0.4(12)
C15 C14 C19 C18 -0.4(12)
C2 C14 C19 C18 179.3(7)
C26 O4 C20 O5 -178.9(6)
C26 O4 C20 C21 -0.2(6)
O5 C20 C21 C22 178.7(7)
O4 C20 C21 C22 0.1(6)
O5 C20 C21 C33 -1.2(11)
O4 C20 C21 C33 -179.7(6)
C33 C21 C22 C26 179.8(7)
C20 C21 C22 C26 0.0(7)
C33 C21 C22 C23 -2.1(14)
C20 C21 C22 C23 178.0(9)
C21 C22 C23 O6 3.4(15)
C26 C22 C23 O6 -178.5(7)
C21 C22 C23 C24 -178.8(8)
C26 C22 C23 C24 -0.6(7)
O6 C23 C24 C25 178.6(7)
C22 C23 C24 C25 0.6(7)
C23 C24 C25 C26 -0.3(7)
C23 C24 C25 C27 179.2(6)
C27 C25 C26 O4 -0.4(14)
C24 C25 C26 O4 179.2(8)
C27 C25 C26 C22 -179.6(6)
C24 C25 C26 C22 -0.1(8)
C20 O4 C26 C25 -179.1(8)
C20 O4 C26 C22 0.2(7)
C21 C22 C26 C25 179.3(6)
C23 C22 C26 C25 0.5(8)
C21 C22 C26 O4 -0.1(8)
C23 C22 C26 O4 -179.0(6)
C26 C25 C27 C32 -4.0(12)
C24 C25 C27 C32 176.5(6)
C26 C25 C27 C28 176.1(6)
C24 C25 C27 C28 -3.4(10)
C32 C27 C28 C29 1.5(10)
C25 C27 C28 C29 -178.6(6)
C27 C28 C29 C30 0.3(10)
C28 C29 C30 C31 -2.2(10)
C29 C30 C31 C32 2.3(10)
C30 C31 C32 C27 -0.5(10)
C28 C27 C32 C31 -1.4(10)
C25 C27 C32 C31 178.7(7)
C22 C21 C33 C38 -11.8(12)
C20 C21 C33 C38 168.0(6)
C22 C21 C33 C34 169.4(7)
C20 C21 C33 C34 -10.7(11)
C38 C33 C34 C35 -0.5(12)
C21 C33 C34 C35 178.3(7)
C33 C34 C35 C36 0.2(12)
C34 C35 C36 C37 -0.1(13)
C35 C36 C37 C38 0.3(12)
C34 C33 C38 C37 0.7(11)
C21 C33 C38 C37 -178.1(6)
C36 C37 C38 C33 -0.7(12)

loop_
_cod_related_entry_id
_cod_related_entry_database
_cod_related_entry_code
1 ChemSpider 30652980
